data_4119610
loop_
_publ_author_name
'Michael P. Stewart'
'Ming-Hsun Ho'
'Stefan Wiese'
'Mary Lou Lindstrom'
'Colleen E. Thogerson'
'Simone Raugei'
'R. Morris Bullock'
'Monte L. Helm'

_publ_section_title
;
 High Catalytic Rates for Hydrogen Production Using Nickel
 Electrocatalysts with Seven-Membered Cyclic Diphosphine Ligands
 Containing One Pendant Amine
;
_journal_name_full 'Journal of the American Chemical Society'
_journal_page_first 6033
_journal_page_last 6046
_journal_paper_doi 10.1021/ja400181a
_journal_volume 135
_journal_year 2013
_chemical_formula_moiety 'C44 H44 Br2 N2 Ni P4, 2(B F4), 2(C2 H3 N)'
_chemical_formula_sum 'C48 H50 B2 Br2 F8 N4 Ni P4'
_chemical_formula_weight 1198.95
_chemical_name_common '[Ni(7PPh2NPhBr1)2](BF4)2'
_space_group_IT_number 2
_symmetry_cell_setting triclinic
_symmetry_space_group_name_Hall '-P 1'
_symmetry_space_group_name_H-M 'P -1'
_atom_sites_solution_hydrogens geom
_atom_sites_solution_primary direct
_atom_sites_solution_secondary difmap
_audit_creation_method SHELXL-97
_cell_angle_alpha 91.3400(10)
_cell_angle_beta 98.6610(10)
_cell_angle_gamma 103.3590(10)
_cell_formula_units_Z 1
_cell_length_a 10.0496(6)
_cell_length_b 10.1294(6)
_cell_length_c 12.2373(7)
_cell_measurement_reflns_used 9853
_cell_measurement_temperature 100(2)
_cell_measurement_theta_max 31.66
_cell_measurement_theta_min 2.48
_cell_volume 1195.99(12)
_computing_cell_refinement 'Bruker SAINT'
_computing_data_collection 'Bruker APEX2'
_computing_data_reduction 'Bruker SAINT'
_computing_molecular_graphics 'Bruker SHELXTL'
_computing_publication_material 'Bruker SHELXTL'
_computing_structure_refinement 'SHELXL-97 (Sheldrick, 2008)'
_computing_structure_solution 'SHELXS-97 (Sheldrick, 2008)'
_diffrn_ambient_temperature 100(2)
_diffrn_measured_fraction_theta_full 0.990
_diffrn_measured_fraction_theta_max 0.990
_diffrn_measurement_device_type 'Bruker APEX-II CCD'
_diffrn_measurement_method '\f and \w scans'
_diffrn_radiation_monochromator graphite
_diffrn_radiation_source 'fine-focus sealed tube'
_diffrn_radiation_type MoK\a
_diffrn_radiation_wavelength 0.71073
_diffrn_reflns_av_R_equivalents 0.0279
_diffrn_reflns_av_sigmaI/netI 0.0226
_diffrn_reflns_limit_h_max 12
_diffrn_reflns_limit_h_min -12
_diffrn_reflns_limit_k_max 12
_diffrn_reflns_limit_k_min -8
_diffrn_reflns_limit_l_max 15
_diffrn_reflns_limit_l_min -15
_diffrn_reflns_number 19929
_diffrn_reflns_theta_full 27.10
_diffrn_reflns_theta_max 27.10
_diffrn_reflns_theta_min 1.69
_exptl_absorpt_coefficient_mu 2.282
_exptl_absorpt_correction_T_max 0.8752
_exptl_absorpt_correction_T_min 0.7406
_exptl_absorpt_correction_type multi-scan
_exptl_absorpt_process_details 'SADABS; (Sheldrick, 2006)'
_exptl_crystal_colour orange
_exptl_crystal_density_diffrn 1.665
_exptl_crystal_description block
_exptl_crystal_F_000 606
_exptl_crystal_size_max 0.14
_exptl_crystal_size_mid 0.12
_exptl_crystal_size_min 0.06
_refine_diff_density_max 1.790
_refine_diff_density_min -0.801
_refine_diff_density_rms 0.117
_refine_ls_extinction_method none
_refine_ls_goodness_of_fit_ref 1.096
_refine_ls_hydrogen_treatment constr
_refine_ls_matrix_type full
_refine_ls_number_parameters 314
_refine_ls_number_reflns 5218
_refine_ls_number_restraints 0
_refine_ls_restrained_S_all 1.096
_refine_ls_R_factor_all 0.0466
_refine_ls_R_factor_gt 0.0422
_refine_ls_shift/su_max 0.001
_refine_ls_shift/su_mean 0.000
_refine_ls_structure_factor_coef Fsqd
_refine_ls_weighting_details 'calc w=1/[\s^2^(Fo^2^)+(0.0563P)^2^+4.1570P] where P=(Fo^2^+2Fc^2^)/3'
_refine_ls_weighting_scheme calc
_refine_ls_wR_factor_gt 0.1177
_refine_ls_wR_factor_ref 0.1208
_reflns_number_gt 4743
_reflns_number_total 5218
_reflns_threshold_expression >2sigma(I)
_cod_data_source_file ja400181a_si_002_3.cif
_cod_data_source_block helm006_0m
_cod_original_sg_symbol_Hall -P1
_cod_database_code 4119610

loop_
_symmetry_equiv_pos_as_xyz
'x, y, z'
'-x, -y, -z'

loop_
_atom_site_label
_atom_site_type_symbol
_atom_site_fract_x
_atom_site_fract_y
_atom_site_fract_z
_atom_site_U_iso_or_equiv
_atom_site_adp_type
_atom_site_occupancy
_atom_site_symmetry_multiplicity
_atom_site_calc_flag
_atom_site_refinement_flags
Ni1 Ni 0.5000 0.5000 0.5000 0.01034(13) Uani 1 2 d S
Br1 Br 0.86410(4) 0.11076(4) 0.36134(3) 0.02371(12) Uani 1 1 d .
P2 P 0.43890(8) 0.45865(8) 0.66393(6) 0.01076(16) Uani 1 1 d .
P1 P 0.27635(8) 0.39581(8) 0.44957(6) 0.01066(16) Uani 1 1 d .
N1 N 0.3703(3) 0.1957(3) 0.5669(2) 0.0132(5) Uani 1 1 d .
C4 C 0.3914(3) 0.2682(3) 0.6736(3) 0.0136(6) Uani 1 1 d .
H4A H 0.4662 0.2408 0.7234 0.016 Uiso 1 1 calc R
H4B H 0.3056 0.2425 0.7065 0.016 Uiso 1 1 calc R
C3 C 0.2493(3) 0.2155(3) 0.4950(3) 0.0134(6) Uani 1 1 d .
H3A H 0.1686 0.1952 0.5345 0.016 Uiso 1 1 calc R
H3B H 0.2288 0.1515 0.4289 0.016 Uiso 1 1 calc R
C2 C 0.1831(3) 0.4706(3) 0.5430(3) 0.0150(6) Uani 1 1 d .
H2A H 0.1597 0.5532 0.5117 0.018 Uiso 1 1 calc R
H2B H 0.0956 0.4049 0.5501 0.018 Uiso 1 1 calc R
C1 C 0.2729(3) 0.5080(3) 0.6583(3) 0.0147(6) Uani 1 1 d .
H1A H 0.2220 0.4613 0.7151 0.018 Uiso 1 1 calc R
H1B H 0.2909 0.6072 0.6751 0.018 Uiso 1 1 calc R
C17 C 0.5355(3) 0.5253(3) 0.7984(3) 0.0138(6) Uani 1 1 d .
C22 C 0.6265(3) 0.4566(3) 0.8565(3) 0.0173(6) Uani 1 1 d .
H22 H 0.6417 0.3764 0.8240 0.021 Uiso 1 1 calc R
C21 C 0.6949(4) 0.5056(4) 0.9622(3) 0.0213(7) Uani 1 1 d .
H21 H 0.7568 0.4586 1.0016 0.026 Uiso 1 1 calc R
C20 C 0.6734(4) 0.6222(4) 1.0103(3) 0.0228(7) Uani 1 1 d .
H20 H 0.7200 0.6547 1.0827 0.027 Uiso 1 1 calc R
C19 C 0.5841(4) 0.6916(4) 0.9532(3) 0.0226(7) Uani 1 1 d .
H19 H 0.5696 0.7718 0.9864 0.027 Uiso 1 1 calc R
C18 C 0.5155(4) 0.6444(4) 0.8475(3) 0.0188(7) Uani 1 1 d .
H18 H 0.4550 0.6928 0.8082 0.023 Uiso 1 1 calc R
C11 C 0.1717(3) 0.3829(3) 0.3139(3) 0.0123(6) Uani 1 1 d .
C12 C 0.1635(3) 0.2726(3) 0.2394(3) 0.0152(6) Uani 1 1 d .
H12 H 0.2158 0.2074 0.2594 0.018 Uiso 1 1 calc R
C13 C 0.0801(3) 0.2585(3) 0.1374(3) 0.0176(6) Uani 1 1 d .
H13 H 0.0737 0.1826 0.0880 0.021 Uiso 1 1 calc R
C14 C 0.0050(3) 0.3550(4) 0.1065(3) 0.0176(6) Uani 1 1 d .
H14 H -0.0519 0.3451 0.0360 0.021 Uiso 1 1 calc R
C15 C 0.0132(3) 0.4655(3) 0.1784(3) 0.0172(6) Uani 1 1 d .
H15 H -0.0379 0.5313 0.1570 0.021 Uiso 1 1 calc R
C16 C 0.0965(3) 0.4801(3) 0.2822(3) 0.0154(6) Uani 1 1 d .
H16 H 0.1023 0.5559 0.3313 0.018 Uiso 1 1 calc R
C5 C 0.4872(3) 0.1853(3) 0.5184(3) 0.0128(6) Uani 1 1 d .
C10 C 0.4699(3) 0.1353(3) 0.4082(3) 0.0159(6) Uani 1 1 d .
H10 H 0.3803 0.1156 0.3646 0.019 Uiso 1 1 calc R
C9 C 0.5815(4) 0.1141(3) 0.3616(3) 0.0167(6) Uani 1 1 d .
H9 H 0.5681 0.0799 0.2868 0.020 Uiso 1 1 calc R
C8 C 0.7128(3) 0.1431(3) 0.4248(3) 0.0163(6) Uani 1 1 d .
C7 C 0.7326(3) 0.1917(3) 0.5338(3) 0.0179(7) Uani 1 1 d .
H7 H 0.8224 0.2098 0.5769 0.021 Uiso 1 1 calc R
C6 C 0.6211(3) 0.2143(3) 0.5805(3) 0.0166(6) Uani 1 1 d .
H6 H 0.6358 0.2497 0.6551 0.020 Uiso 1 1 calc R
B1 B 0.0316(4) 0.8481(4) 0.2215(3) 0.0207(8) Uani 1 1 d .
F4 F 0.0990(3) 0.9661(2) 0.2847(2) 0.0316(5) Uani 1 1 d .
F3 F -0.0516(3) 0.7608(2) 0.2854(2) 0.0340(6) Uani 1 1 d .
F1 F 0.1289(3) 0.7824(2) 0.1905(2) 0.0346(6) Uani 1 1 d .
F2 F -0.0488(3) 0.8785(3) 0.1282(2) 0.0464(7) Uani 1 1 d .
N1S N 0.5492(4) 0.0924(4) 0.8769(3) 0.0313(8) Uani 1 1 d .
C2S C 0.6386(4) 0.0725(4) 0.9361(3) 0.0248(8) Uani 1 1 d .
C1S C 0.7564(5) 0.0480(5) 1.0134(4) 0.0413(11) Uani 1 1 d .
H1S1 H 0.8402 0.0695 0.9789 0.062 Uiso 1 1 calc R
H1S2 H 0.7369 -0.0477 1.0312 0.062 Uiso 1 1 calc R
H1S3 H 0.7705 0.1058 1.0814 0.062 Uiso 1 1 calc R

loop_
_atom_site_aniso_label
_atom_site_aniso_U_11
_atom_site_aniso_U_22
_atom_site_aniso_U_33
_atom_site_aniso_U_23
_atom_site_aniso_U_13
_atom_site_aniso_U_12
Ni1 0.0066(3) 0.0137(3) 0.0103(3) 0.00156(19) 0.00140(19) 0.0013(2)
Br1 0.01533(18) 0.0286(2) 0.0297(2) 0.00172(14) 0.01046(14) 0.00586(14)
P2 0.0087(4) 0.0130(4) 0.0108(4) 0.0016(3) 0.0021(3) 0.0026(3)
P1 0.0066(3) 0.0129(4) 0.0123(4) 0.0015(3) 0.0008(3) 0.0022(3)
N1 0.0097(12) 0.0152(13) 0.0144(13) 0.0018(10) -0.0007(10) 0.0038(10)
C4 0.0112(14) 0.0155(15) 0.0147(14) 0.0029(11) 0.0023(11) 0.0038(11)
C3 0.0095(14) 0.0133(14) 0.0176(15) 0.0028(11) 0.0031(11) 0.0026(11)
C2 0.0111(14) 0.0187(15) 0.0169(15) 0.0018(12) 0.0031(12) 0.0060(12)
C1 0.0096(14) 0.0186(15) 0.0172(15) 0.0008(12) 0.0028(12) 0.0055(12)
C17 0.0121(14) 0.0166(15) 0.0106(14) 0.0019(11) 0.0016(11) -0.0010(11)
C22 0.0132(15) 0.0196(16) 0.0171(15) 0.0037(12) 0.0014(12) 0.0002(12)
C21 0.0139(16) 0.0271(18) 0.0187(16) 0.0059(13) -0.0025(13) -0.0010(13)
C20 0.0173(17) 0.033(2) 0.0131(15) -0.0008(13) 0.0023(13) -0.0042(14)
C19 0.0166(16) 0.0266(18) 0.0225(17) -0.0072(14) 0.0063(13) -0.0002(14)
C18 0.0150(16) 0.0212(17) 0.0194(16) -0.0013(13) 0.0033(13) 0.0023(13)
C11 0.0067(13) 0.0163(15) 0.0128(14) 0.0022(11) 0.0006(11) 0.0008(11)
C12 0.0118(14) 0.0158(15) 0.0178(15) 0.0023(12) 0.0033(12) 0.0024(12)
C13 0.0153(15) 0.0189(16) 0.0172(15) -0.0018(12) 0.0015(12) 0.0022(12)
C14 0.0133(15) 0.0225(17) 0.0151(15) 0.0027(12) -0.0014(12) 0.0026(12)
C15 0.0127(15) 0.0215(16) 0.0180(16) 0.0045(13) -0.0006(12) 0.0068(12)
C16 0.0130(15) 0.0158(15) 0.0164(15) 0.0015(12) 0.0003(12) 0.0029(12)
C5 0.0095(14) 0.0105(14) 0.0187(15) 0.0032(11) 0.0022(11) 0.0027(11)
C10 0.0128(15) 0.0146(15) 0.0203(16) 0.0012(12) -0.0005(12) 0.0050(12)
C9 0.0184(16) 0.0162(15) 0.0163(15) 0.0016(12) 0.0024(12) 0.0061(12)
C8 0.0133(15) 0.0133(14) 0.0242(17) 0.0043(12) 0.0075(13) 0.0037(12)
C7 0.0121(15) 0.0167(16) 0.0224(17) 0.0022(12) -0.0012(12) 0.0010(12)
C6 0.0126(15) 0.0181(16) 0.0180(15) -0.0007(12) 0.0000(12) 0.0031(12)
B1 0.0189(19) 0.0197(18) 0.0237(19) 0.0014(15) 0.0046(15) 0.0042(15)
F4 0.0339(13) 0.0199(11) 0.0355(13) -0.0010(9) -0.0036(10) 0.0014(9)
F3 0.0279(12) 0.0259(12) 0.0510(15) 0.0068(11) 0.0201(11) 0.0025(10)
F1 0.0340(13) 0.0281(12) 0.0479(15) 0.0049(11) 0.0199(11) 0.0108(10)
F2 0.0457(17) 0.0531(17) 0.0356(14) 0.0024(12) -0.0150(12) 0.0155(13)
N1S 0.0301(18) 0.0366(19) 0.0279(17) 0.0032(14) 0.0001(15) 0.0123(15)
C2S 0.0243(19) 0.0193(17) 0.0296(19) 0.0038(14) 0.0040(16) 0.0024(14)
C1S 0.023(2) 0.040(2) 0.053(3) 0.019(2) -0.0096(19) -0.0019(18)

loop_
_atom_type_symbol
_atom_type_description
_atom_type_scat_dispersion_real
_atom_type_scat_dispersion_imag
_atom_type_scat_source
C C 0.0033 0.0016 'International Tables Vol C Tables 4.2.6.8 and 6.1.1.4'
H H 0.0000 0.0000 'International Tables Vol C Tables 4.2.6.8 and 6.1.1.4'
B B 0.0013 0.0007 'International Tables Vol C Tables 4.2.6.8 and 6.1.1.4'
N N 0.0061 0.0033 'International Tables Vol C Tables 4.2.6.8 and 6.1.1.4'
F F 0.0171 0.0103 'International Tables Vol C Tables 4.2.6.8 and 6.1.1.4'
P P 0.1023 0.0942 'International Tables Vol C Tables 4.2.6.8 and 6.1.1.4'
Ni Ni 0.3393 1.1124 'International Tables Vol C Tables 4.2.6.8 and 6.1.1.4'
Br Br -0.2901 2.4595 'International Tables Vol C Tables 4.2.6.8 and 6.1.1.4'

loop_
_geom_angle_atom_site_label_1
_geom_angle_atom_site_label_2
_geom_angle_atom_site_label_3
_geom_angle
_geom_angle_site_symmetry_1
_geom_angle_site_symmetry_3
P2 Ni1 P2 179.999(1) . 2_666
P2 Ni1 P1 100.30(3) . 2_666
P2 Ni1 P1 79.70(3) 2_666 2_666
P2 Ni1 P1 79.70(3) . .
P2 Ni1 P1 100.30(3) 2_666 .
P1 Ni1 P1 180.0 2_666 .
C17 P2 C1 104.66(15) . .
C17 P2 C4 105.12(14) . .
C1 P2 C4 104.07(15) . .
C17 P2 Ni1 127.97(11) . .
C1 P2 Ni1 105.11(11) . .
C4 P2 Ni1 107.67(10) . .
C11 P1 C2 105.29(14) . .
C11 P1 C3 105.21(14) . .
C2 P1 C3 101.24(15) . .
C11 P1 Ni1 128.11(10) . .
C2 P1 Ni1 105.60(11) . .
C3 P1 Ni1 108.32(10) . .
C5 N1 C3 118.1(3) . .
C5 N1 C4 119.1(3) . .
C3 N1 C4 112.1(3) . .
N1 C4 P2 112.4(2) . .
N1 C4 H4A 109.1 . .
P2 C4 H4A 109.1 . .
N1 C4 H4B 109.1 . .
P2 C4 H4B 109.1 . .
H4A C4 H4B 107.9 . .
N1 C3 P1 111.4(2) . .
N1 C3 H3A 109.3 . .
P1 C3 H3A 109.3 . .
N1 C3 H3B 109.3 . .
P1 C3 H3B 109.3 . .
H3A C3 H3B 108.0 . .
C1 C2 P1 110.4(2) . .
C1 C2 H2A 109.6 . .
P1 C2 H2A 109.6 . .
C1 C2 H2B 109.6 . .
P1 C2 H2B 109.6 . .
H2A C2 H2B 108.1 . .
C2 C1 P2 111.1(2) . .
C2 C1 H1A 109.4 . .
P2 C1 H1A 109.4 . .
C2 C1 H1B 109.4 . .
P2 C1 H1B 109.4 . .
H1A C1 H1B 108.0 . .
C22 C17 C18 119.2(3) . .
C22 C17 P2 120.6(3) . .
C18 C17 P2 120.1(3) . .
C21 C22 C17 119.9(3) . .
C21 C22 H22 120.0 . .
C17 C22 H22 120.0 . .
C20 C21 C22 120.4(3) . .
C20 C21 H21 119.8 . .
C22 C21 H21 119.8 . .
C21 C20 C19 120.1(3) . .
C21 C20 H20 120.0 . .
C19 C20 H20 120.0 . .
C20 C19 C18 120.2(3) . .
C20 C19 H19 119.9 . .
C18 C19 H19 119.9 . .
C19 C18 C17 120.1(3) . .
C19 C18 H18 119.9 . .
C17 C18 H18 119.9 . .
C16 C11 C12 119.1(3) . .
C16 C11 P1 121.2(2) . .
C12 C11 P1 119.7(2) . .
C13 C12 C11 120.4(3) . .
C13 C12 H12 119.8 . .
C11 C12 H12 119.8 . .
C12 C13 C14 120.2(3) . .
C12 C13 H13 119.9 . .
C14 C13 H13 119.9 . .
C15 C14 C13 120.2(3) . .
C15 C14 H14 119.9 . .
C13 C14 H14 119.9 . .
C14 C15 C16 120.0(3) . .
C14 C15 H15 120.0 . .
C16 C15 H15 120.0 . .
C15 C16 C11 120.0(3) . .
C15 C16 H16 120.0 . .
C11 C16 H16 120.0 . .
C10 C5 C6 118.2(3) . .
C10 C5 N1 120.1(3) . .
C6 C5 N1 121.6(3) . .
C9 C10 C5 121.1(3) . .
C9 C10 H10 119.5 . .
C5 C10 H10 119.5 . .
C10 C9 C8 119.8(3) . .
C10 C9 H9 120.1 . .
C8 C9 H9 120.1 . .
C7 C8 C9 120.3(3) . .
C7 C8 Br1 120.2(3) . .
C9 C8 Br1 119.5(3) . .
C8 C7 C6 120.1(3) . .
C8 C7 H7 120.0 . .
C6 C7 H7 120.0 . .
C7 C6 C5 120.6(3) . .
C7 C6 H6 119.7 . .
C5 C6 H6 119.7 . .
F2 B1 F4 109.9(3) . .
F2 B1 F1 109.7(3) . .
F4 B1 F1 109.5(3) . .
F2 B1 F3 110.3(3) . .
F4 B1 F3 109.1(3) . .
F1 B1 F3 108.2(3) . .
N1S C2S C1S 179.4(4) . .
C2S C1S H1S1 109.5 . .
C2S C1S H1S2 109.5 . .
H1S1 C1S H1S2 109.5 . .
C2S C1S H1S3 109.5 . .
H1S1 C1S H1S3 109.5 . .
H1S2 C1S H1S3 109.5 . .

loop_
_geom_bond_atom_site_label_1
_geom_bond_atom_site_label_2
_geom_bond_distance
_geom_bond_site_symmetry_2
Ni1 P2 2.2064(8) .
Ni1 P2 2.2064(8) 2_666
Ni1 P1 2.2365(8) 2_666
Ni1 P1 2.2365(8) .
Br1 C8 1.896(3) .
P2 C17 1.809(3) .
P2 C1 1.841(3) .
P2 C4 1.888(3) .
P1 C11 1.811(3) .
P1 C2 1.836(3) .
P1 C3 1.893(3) .
N1 C5 1.417(4) .
N1 C3 1.446(4) .
N1 C4 1.446(4) .
C4 H4A 0.9900 .
C4 H4B 0.9900 .
C3 H3A 0.9900 .
C3 H3B 0.9900 .
C2 C1 1.543(4) .
C2 H2A 0.9900 .
C2 H2B 0.9900 .
C1 H1A 0.9900 .
C1 H1B 0.9900 .
C17 C22 1.395(5) .
C17 C18 1.404(5) .
C22 C21 1.391(5) .
C22 H22 0.9500 .
C21 C20 1.383(6) .
C21 H21 0.9500 .
C20 C19 1.383(6) .
C20 H20 0.9500 .
C19 C18 1.388(5) .
C19 H19 0.9500 .
C18 H18 0.9500 .
C11 C16 1.401(4) .
C11 C12 1.405(4) .
C12 C13 1.380(5) .
C12 H12 0.9500 .
C13 C14 1.393(5) .
C13 H13 0.9500 .
C14 C15 1.387(5) .
C14 H14 0.9500 .
C15 C16 1.397(4) .
C15 H15 0.9500 .
C16 H16 0.9500 .
C5 C10 1.401(5) .
C5 C6 1.405(4) .
C10 C9 1.388(5) .
C10 H10 0.9500 .
C9 C8 1.389(5) .
C9 H9 0.9500 .
C8 C7 1.380(5) .
C7 C6 1.393(5) .
C7 H7 0.9500 .
C6 H6 0.9500 .
B1 F2 1.380(5) .
B1 F4 1.383(5) .
B1 F1 1.395(5) .
B1 F3 1.407(5) .
N1S C2S 1.126(5) .
C2S C1S 1.472(6) .
C1S H1S1 0.9800 .
C1S H1S2 0.9800 .
C1S H1S3 0.9800 .
